data_1550731
loop_
_publ_author_name
'Liu, Chao'
'Jin, Xiao'
'Li, Leijiao'
'Xu, Jun'
'McGrady, John E.'
'Sun, Zhong-Ming'

_publ_section_title
;
 Synthesis and Structure of a Family of Rhodium Polystannide Clusters
 [Rh@Sn10]3--, [Rh@Sn12]3--, [Rh2@Sn17]6-- and the First Triply-Fused
 Stannide, [Rh3@Sn24]5--
;
_journal_name_full 'Chemical Science'
_journal_paper_doi 10.1039/C8SC03948H
_journal_year 2019
_chemical_formula_moiety 'Rh Sn10, 3(C18 H36 K N2 O6), C2 H8 N2'
_chemical_formula_sum 'C56 H115 K3 N8 O18 Rh Sn10'
_chemical_formula_weight 2595.66
_space_group_crystal_system triclinic
_space_group_IT_number 2
_space_group_name_Hall '-P 1'
_space_group_name_H-M_alt 'P -1'
_symmetry_space_group_name_Hall '-P 1'
_symmetry_space_group_name_H-M 'P -1'
_atom_sites_solution_hydrogens geom
_atom_sites_solution_primary iterative
_audit_creation_date 2018-05-23
_audit_creation_method
;
Olex2 1.2
(compiled 2018.05.18 svn.r3508 for OlexSys, GUI svn.r5497)
;
_audit_update_record
;
2018-06-02 deposited with the CCDC.    2019-03-11 downloaded from the CCDC.
;
_cell_angle_alpha 81.348(5)
_cell_angle_beta 87.147(4)
_cell_angle_gamma 74.041(5)
_cell_formula_units_Z 2
_cell_length_a 15.142(3)
_cell_length_b 15.879(4)
_cell_length_c 19.180(5)
_cell_measurement_reflns_used 4306
_cell_measurement_temperature 120
_cell_measurement_theta_max 25.224
_cell_measurement_theta_min 2.189
_cell_volume 4383.3(18)
_computing_cell_refinement 'SAINT v8.34A (Bruker, 2013)'
_computing_data_reduction 'SAINT v8.34A (Bruker, 2013)'
_computing_molecular_graphics 'Olex2 (Dolomanov et al., 2009)'
_computing_publication_material 'Olex2 (Dolomanov et al., 2009)'
_computing_structure_refinement 'XL (Sheldrick, 2008)'
_computing_structure_solution 'olex2.solve (Bourhis et al., 2015)'
_diffrn_ambient_temperature 120
_diffrn_measured_fraction_theta_full 0.973
_diffrn_measured_fraction_theta_max 0.973
_diffrn_measurement_device_type 'CCD area detector'
_diffrn_measurement_method 'phi and omega scans'
_diffrn_radiation_monochromator graphite
_diffrn_radiation_type MoK\a
_diffrn_radiation_wavelength 0.71073
_diffrn_reflns_av_unetI/netI 0.1065
_diffrn_reflns_Laue_measured_fraction_full 0.973
_diffrn_reflns_Laue_measured_fraction_max 0.973
_diffrn_reflns_limit_h_max 18
_diffrn_reflns_limit_h_min -17
_diffrn_reflns_limit_k_max 18
_diffrn_reflns_limit_k_min -18
_diffrn_reflns_limit_l_max 22
_diffrn_reflns_limit_l_min -21
_diffrn_reflns_number 15012
_diffrn_reflns_point_group_measured_fraction_full 0.973
_diffrn_reflns_point_group_measured_fraction_max 0.973
_diffrn_reflns_theta_full 25.068
_diffrn_reflns_theta_max 25.068
_diffrn_reflns_theta_min 1.348
_exptl_absorpt_coefficient_mu 3.180
_exptl_absorpt_correction_T_max 0.385
_exptl_absorpt_correction_T_min 0.237
_exptl_absorpt_correction_type multi-scan
_exptl_crystal_colour 'clear dark black'
_exptl_crystal_colour_lustre clear
_exptl_crystal_colour_modifier dark
_exptl_crystal_colour_primary black
_exptl_crystal_density_diffrn 1.967
_exptl_crystal_description block
_exptl_crystal_F_000 2506
_exptl_crystal_size_max 0.5
_exptl_crystal_size_mid 0.4
_exptl_crystal_size_min 0.3
_refine_diff_density_max 2.134
_refine_diff_density_min -1.851
_refine_diff_density_rms 0.271
_refine_ls_extinction_method none
_refine_ls_goodness_of_fit_ref 1.044
_refine_ls_hydrogen_treatment constr
_refine_ls_matrix_type full
_refine_ls_number_parameters 894
_refine_ls_number_reflns 15012
_refine_ls_number_restraints 1263
_refine_ls_restrained_S_all 1.014
_refine_ls_R_factor_all 0.1032
_refine_ls_R_factor_gt 0.0707
_refine_ls_shift/su_max 0.000
_refine_ls_shift/su_mean 0.000
_refine_ls_structure_factor_coef Fsqd
_refine_ls_weighting_details 'w=1/[\s^2^(Fo^2^)+(0.0932P)^2^+31.8595P] where P=(Fo^2^+2Fc^2^)/3'
_refine_ls_weighting_scheme calc
_refine_ls_wR_factor_gt 0.1831
_refine_ls_wR_factor_ref 0.2052
_reflns_Friedel_coverage 0.000
_reflns_number_gt 10615
_reflns_number_total 15012
_reflns_threshold_expression 'I > 2\s(I)'
_cod_data_source_file c8sc03948h2.cif
_cod_data_source_block 1_CCDC1
_cod_original_cell_volume 4383.2(17)
_cod_database_code 1550731
_shelx_shelxl_version_number 2014/7
_shelx_space_group_comment
;
The symmetry employed for this shelxl refinement is uniquely defined
by the following loop, which should always be used as a source of
symmetry information in preference to the above space-group names.
They are only intended as comments.
;
_olex2_refinement_description
;
1. Twinned data refinement
 Scales: 0.766(2)
 0.234(2)
2. Fixed Uiso
 At 1.2 times of:
  All C(H,H) groups, All N(H,H) groups
3. Uiso/Uaniso restraints and constraints
Uanis(C7BA) \\sim Ueq: with sigma of 0.001 and sigma for terminal atoms of 0.002
4. Rigid body (RIGU) restrains
 All non-hydrogen atoms
 with sigma for 1-2 distances of 0.004 and sigma for 1-3 distances of 0.004
5. Others
 Sof(Sn9')=Sof(Sn1')=Sof(Sn3')=1-FVAR(1)
 Sof(Sn3)=Sof(Sn9)=Sof(Sn10)=FVAR(1)
6.a Secondary CH2 refined with riding coordinates:
 C1AA(H1AA,H1AB), C1BA(H1BA,H1BB), C2AA(H2AA,H2AB), C2BA(H2BA,H2BB), C3BA(H3BA,
 H3BB), C4AA(H4AA,H4AB), C6AA(H6AA,H6AB), C6BA(H6BA,H6BB), C7BA(H7BA,H7BB),
 C9AA(H9AA,H9AB), C21(H21A,H21B), C24(H24A,H24B), C28(H28A,H28B), C29(H29A,
 H29B), C31(H31A,H31B), C47(H47A,H47B), C49(H49A,H49B), C52(H52A,H52B),
 C4BA(H4BA,H4BB), C5AA(H5AA,H5AB), C5BA(H5BA,H5BB), C7AA(H7AA,H7AB), C8AA(H8AA,
 H8AB), C8BA(H8BA,H8BB), C25(H25A,H25B), C30(H30A,H30B), C32(H32A,H32B),
 C38(H38A,H38B), C40(H40A,H40B), C41(H41A,H41B), C42(H42A,H42B), C46(H46A,H46B),
  C54(H54A,H54B), C55(H55A,H55B), C56(H56A,H56B), C57(H57A,H57B), C0AA(H0AA,
 H0AB), C0BA(H0BA,H0BB), C3AA(H3AA,H3AB), C22(H22A,H22B), C23(H23A,H23B),
 C26(H26A,H26B), C27(H27A,H27B), C33(H33A,H33B), C34(H34A,H34B), C35(H35A,H35B),
  C36(H36A,H36B), C37(H37A,H37B), C39(H39A,H39B), C44(H44A,H44B), C48(H48A,
 H48B), C51(H51A,H51B), C53(H53A,H53B), C58(H58A,H58B), C9BA(H9BA,H9BB),
 C43(H43A,H43B)
6.b X=CH2 refined with riding coordinates:
 N2(H2A,H2B), N3(H3A,H3B)
;
_olex2_submission_special_instructions 'No special instructions were received'

loop_
_space_group_symop_operation_xyz
'x, y, z'
'-x, -y, -z'

loop_
_atom_site_label
_atom_site_type_symbol
_atom_site_fract_x
_atom_site_fract_y
_atom_site_fract_z
_atom_site_U_iso_or_equiv
_atom_site_adp_type
_atom_site_occupancy
_atom_site_site_symmetry_order
_atom_site_calc_flag
_atom_site_refinement_flags_posn
_atom_site_refinement_flags_adp
_atom_site_refinement_flags_occupancy
_atom_site_disorder_assembly
_atom_site_disorder_group
Sn6 Sn 0.71778(7) 0.72156(7) 0.11353(5) 0.0250(2) Uani 1 1 d . U . . .
Sn3 Sn 0.9350(2) 0.6711(3) 0.3003(2) 0.0419(11) Uani 0.651(11) 1 d . U P A 1
Sn5 Sn 0.60065(6) 0.76190(8) 0.24641(5) 0.0344(3) Uani 1 1 d . U . . .
Sn8 Sn 0.87626(7) 0.84046(7) 0.13403(5) 0.0321(3) Uani 1 1 d . U . . .
Sn4 Sn 0.74137(8) 0.72513(7) 0.37033(5) 0.0356(3) Uani 1 1 d . U . . .
Sn1 Sn 0.76101(9) 0.59748(6) 0.25888(5) 0.0377(3) Uani 1 1 d . U . . .
Sn2 Sn 0.91425(7) 0.64884(7) 0.15454(6) 0.0327(3) Uani 1 1 d . U . . .
Sn7 Sn 0.67276(7) 0.90747(7) 0.14192(6) 0.0356(3) Uani 1 1 d . U . . .
Sn9' Sn 0.8966(6) 0.8212(7) 0.2987(2) 0.0421(17) Uani 0.349(11) 1 d . U P A 2
Sn9 Sn 0.8627(3) 0.8664(4) 0.28989(19) 0.0393(10) Uani 0.651(11) 1 d . U P A 1
Sn1' Sn 0.6984(7) 0.9153(4) 0.2899(4) 0.0350(16) Uani 0.349(11) 1 d . U P A 2
Sn10 Sn 0.6635(3) 0.9055(3) 0.3011(2) 0.0430(8) Uani 0.651(11) 1 d . U P A 1
Sn3' Sn 0.9138(4) 0.6318(5) 0.3221(3) 0.0372(16) Uani 0.349(11) 1 d . U P A 2
Rh1 Rh 0.77837(6) 0.76455(6) 0.23158(5) 0.0135(2) Uani 1 1 d . U . . .
K1 K 0.17011(18) 0.16311(18) 0.27399(14) 0.0177(6) Uani 1 1 d . U . . .
O2 O 0.1147(6) 0.0204(6) 0.3564(4) 0.0203(18) Uani 1 1 d . U . . .
O4 O 0.3523(6) 0.1068(6) 0.3234(5) 0.0240(19) Uani 1 1 d . U . . .
O6 O 0.1040(6) 0.3430(6) 0.2137(5) 0.0258(19) Uani 1 1 d . U . . .
O10 O 0.3129(6) 0.1253(6) 0.1767(5) 0.029(2) Uani 1 1 d . U . . .
O14 O 0.0570(6) 0.0776(6) 0.2156(5) 0.0224(18) Uani 1 1 d . U . . .
O15 O 0.1231(6) 0.2976(6) 0.3602(5) 0.026(2) Uani 1 1 d . U . . .
N1 N 0.2041(7) 0.1183(7) 0.4332(5) 0.0191(19) Uani 1 1 d . U . . .
N4 N 0.1267(7) 0.2085(7) 0.1197(5) 0.023(2) Uani 1 1 d . U . . .
C1AA C 0.1565(9) 0.2830(9) 0.4308(7) 0.024(3) Uani 1 1 d . U . . .
H1AA H 0.1198 0.3281 0.4572 0.028 Uiso 1 1 calc R . . . .
H1AB H 0.2197 0.2858 0.4302 0.028 Uiso 1 1 calc R . . . .
C1BA C 0.1502(10) 0.1920(9) 0.4650(7) 0.026(3) Uani 1 1 d . U . . .
H1BA H 0.1684 0.1837 0.5138 0.031 Uiso 1 1 calc R . . . .
H1BB H 0.0863 0.1913 0.4648 0.031 Uiso 1 1 calc R . . . .
C2AA C 0.0610(10) 0.0791(9) 0.1404(7) 0.025(3) Uani 1 1 d . U . . .
H2AA H 0.0124 0.0568 0.1257 0.029 Uiso 1 1 calc R . . . .
H2AB H 0.1194 0.0411 0.1271 0.029 Uiso 1 1 calc R . . . .
C2BA C 0.3026(8) 0.1055(9) 0.4441(7) 0.020(2) Uani 1 1 d . U . . .
H2BA H 0.3190 0.0737 0.4909 0.024 Uiso 1 1 calc R . . . .
H2BB H 0.3147 0.1628 0.4415 0.024 Uiso 1 1 calc R . . . .
C3BA C 0.0667(10) -0.0123(9) 0.2496(7) 0.026(3) Uani 1 1 d . U . . .
H3BA H 0.1284 -0.0486 0.2420 0.031 Uiso 1 1 calc R . . . .
H3BB H 0.0235 -0.0372 0.2299 0.031 Uiso 1 1 calc R . . . .
C4AA C 0.0504(9) 0.1732(8) 0.1040(7) 0.024(3) Uani 1 1 d . U . . .
H4AA H 0.0475 0.1744 0.0534 0.029 Uiso 1 1 calc R . . . .
H4AB H -0.0071 0.2111 0.1190 0.029 Uiso 1 1 calc R . . . .
C6AA C 0.0978(10) 0.3045(9) 0.0980(7) 0.027(3) Uani 1 1 d . U . . .
H6AA H 0.0602 0.3171 0.0563 0.032 Uiso 1 1 calc R . . . .
H6AB H 0.1520 0.3251 0.0853 0.032 Uiso 1 1 calc R . . . .
C6BA C 0.0978(9) 0.0265(9) 0.4280(7) 0.023(3) Uani 1 1 d . U . . .
H6BA H 0.0825 -0.0265 0.4510 0.028 Uiso 1 1 calc R . . . .
H6BB H 0.0454 0.0767 0.4331 0.028 Uiso 1 1 calc R . . . .
C7BA C 0.3641(9) 0.0531(8) 0.3886(7) 0.021(2) Uani 1 1 d . U . . .
H7BA H 0.4281 0.0368 0.4023 0.025 Uiso 1 1 calc R . . . .
H7BB H 0.3467 -0.0007 0.3858 0.025 Uiso 1 1 calc R . . . .
C9AA C 0.0657(11) 0.4055(9) 0.2621(7) 0.031(3) Uani 1 1 d . U . . .
H9AA H 0.0035 0.4034 0.2753 0.037 Uiso 1 1 calc R . . . .
H9AB H 0.0636 0.4650 0.2398 0.037 Uiso 1 1 calc R . . . .
C21 C 0.2085(9) 0.1677(10) 0.0789(7) 0.031(3) Uani 1 1 d . U . . .
H21A H 0.2018 0.1957 0.0302 0.037 Uiso 1 1 calc R . . . .
H21B H 0.2127 0.1055 0.0797 0.037 Uiso 1 1 calc R . . . .
C24 C 0.1787(9) 0.0371(9) 0.4630(7) 0.024(3) Uani 1 1 d . U . . .
H24A H 0.1654 0.0382 0.5129 0.028 Uiso 1 1 calc R . . . .
H24B H 0.2306 -0.0136 0.4583 0.028 Uiso 1 1 calc R . . . .
C28 C 0.4012(9) 0.1213(10) 0.2038(8) 0.033(3) Uani 1 1 d . U . . .
H28A H 0.4035 0.1802 0.2100 0.039 Uiso 1 1 calc R . . . .
H28B H 0.4492 0.0988 0.1706 0.039 Uiso 1 1 calc R . . . .
C29 C 0.4160(9) 0.0640(10) 0.2708(7) 0.029(3) Uani 1 1 d . U . . .
H29A H 0.4789 0.0532 0.2857 0.034 Uiso 1 1 calc R . . . .
H29B H 0.4054 0.0075 0.2662 0.034 Uiso 1 1 calc R . . . .
C31 C 0.0440(9) 0.3564(9) 0.1543(7) 0.025(3) Uani 1 1 d . U . . .
H31A H 0.0237 0.4189 0.1358 0.031 Uiso 1 1 calc R . . . .
H31B H -0.0096 0.3358 0.1688 0.031 Uiso 1 1 calc R . . . .
C47 C 0.2973(9) 0.1766(10) 0.1085(7) 0.030(3) Uani 1 1 d . U . . .
H47A H 0.3486 0.1558 0.0774 0.036 Uiso 1 1 calc R . . . .
H47B H 0.2917 0.2382 0.1119 0.036 Uiso 1 1 calc R . . . .
C49 C 0.0487(9) -0.0107(9) 0.3260(7) 0.024(3) Uani 1 1 d . U . . .
H49A H -0.0122 0.0274 0.3332 0.029 Uiso 1 1 calc R . . . .
H49B H 0.0507 -0.0699 0.3491 0.029 Uiso 1 1 calc R . . . .
C52 C 0.1238(11) 0.3821(9) 0.3251(7) 0.032(3) Uani 1 1 d . U . . .
H52A H 0.1862 0.3824 0.3113 0.038 Uiso 1 1 calc R . . . .
H52B H 0.1013 0.4258 0.3567 0.038 Uiso 1 1 calc R . . . .
K2 K 0.30148(18) 0.67417(18) 0.01028(14) 0.0182(6) Uani 1 1 d . U . . .
O1 O 0.4505(6) 0.6170(6) 0.1018(5) 0.0241(19) Uani 1 1 d . U . . .
O3 O 0.4849(6) 0.6391(6) -0.0449(5) 0.0240(19) Uani 1 1 d . U . . .
O11 O 0.2248(7) 0.8524(6) -0.0401(5) 0.031(2) Uani 1 1 d . U . . .
O16 O 0.2320(6) 0.5249(6) 0.0438(5) 0.0253(19) Uani 1 1 d . U . . .
O18 O 0.1686(6) 0.7771(6) 0.0909(5) 0.028(2) Uani 1 1 d . U . . .
O19 O 0.2155(6) 0.6169(6) -0.0947(5) 0.0237(19) Uani 1 1 d . U . . .
N6 N 0.3294(8) 0.7380(7) -0.1401(6) 0.024(2) Uani 1 1 d . U . . .
N51 N 0.2756(7) 0.6055(8) 0.1586(6) 0.027(2) Uani 1 1 d . U . . .
C4BA C 0.5549(9) 0.6349(9) 0.0049(7) 0.022(3) Uani 1 1 d . U . . .
H4BA H 0.5528 0.6939 0.0138 0.026 Uiso 1 1 calc R . . . .
H4BB H 0.6152 0.6086 -0.0140 0.026 Uiso 1 1 calc R . . . .
C5AA C 0.1627(9) 0.5269(9) -0.0030(7) 0.025(3) Uani 1 1 d . U . . .
H5AA H 0.1102 0.5769 0.0024 0.030 Uiso 1 1 calc R . . . .
H5AB H 0.1428 0.4733 0.0083 0.030 Uiso 1 1 calc R . . . .
C5BA C 0.5374(8) 0.5792(8) 0.0725(7) 0.018(2) Uani 1 1 d . U . . .
H5BA H 0.5402 0.5202 0.0630 0.022 Uiso 1 1 calc R . . . .
H5BB H 0.5850 0.5740 0.1062 0.022 Uiso 1 1 calc R . . . .
C7AA C 0.4949(10) 0.6973(9) -0.1071(7) 0.027(3) Uani 1 1 d . U . . .
H7AA H 0.5562 0.6775 -0.1266 0.033 Uiso 1 1 calc R . . . .
H7AB H 0.4866 0.7565 -0.0957 0.033 Uiso 1 1 calc R . . . .
C8AA C 0.2685(10) 0.7157(9) -0.1841(7) 0.025(3) Uani 1 1 d . U . . .
H8AA H 0.2918 0.7201 -0.2322 0.030 Uiso 1 1 calc R . . . .
H8AB H 0.2090 0.7587 -0.1835 0.030 Uiso 1 1 calc R . . . .
C8BA C 0.4262(9) 0.6988(10) -0.1595(7) 0.029(3) Uani 1 1 d . U . . .
H8BA H 0.4329 0.6386 -0.1677 0.034 Uiso 1 1 calc R . . . .
H8BB H 0.4399 0.7317 -0.2036 0.034 Uiso 1 1 calc R . . . .
C25 C 0.3514(9) 0.6185(11) 0.1987(7) 0.031(3) Uani 1 1 d . U . . .
H25A H 0.3422 0.6815 0.1981 0.038 Uiso 1 1 calc R . . . .
H25B H 0.3470 0.5925 0.2474 0.038 Uiso 1 1 calc R . . . .
C30 C 0.2153(11) 0.4921(10) 0.1153(7) 0.034(3) Uani 1 1 d . U . . .
H30A H 0.2231 0.4288 0.1204 0.041 Uiso 1 1 calc R . . . .
H30B H 0.1528 0.5203 0.1289 0.041 Uiso 1 1 calc R . . . .
C32 C 0.2553(9) 0.6225(9) -0.1626(7) 0.023(3) Uani 1 1 d . U . . .
H32A H 0.2159 0.6109 -0.1961 0.028 Uiso 1 1 calc R . . . .
H32B H 0.3143 0.5786 -0.1627 0.028 Uiso 1 1 calc R . . . .
C38 C 0.2837(11) 0.5124(10) 0.1626(8) 0.038(3) Uani 1 1 d . U . . .
H38A H 0.2739 0.4887 0.2111 0.045 Uiso 1 1 calc R . . . .
H38B H 0.3457 0.4826 0.1490 0.045 Uiso 1 1 calc R . . . .
C40 C 0.1661(10) 0.7553(10) 0.1651(7) 0.031(3) Uani 1 1 d . U . . .
H40A H 0.1063 0.7837 0.1836 0.038 Uiso 1 1 calc R . . . .
H40B H 0.2124 0.7747 0.1867 0.038 Uiso 1 1 calc R . . . .
C41 C 0.1407(10) 0.8910(9) -0.0074(7) 0.030(3) Uani 1 1 d . U . . .
H41A H 0.0928 0.8685 -0.0231 0.036 Uiso 1 1 calc R . . . .
H41B H 0.1240 0.9546 -0.0214 0.036 Uiso 1 1 calc R . . . .
C42 C 0.2192(11) 0.8807(10) -0.1138(8) 0.037(3) Uani 1 1 d . U . . .
H42A H 0.2075 0.9445 -0.1236 0.044 Uiso 1 1 calc R . . . .
H42B H 0.1694 0.8642 -0.1333 0.044 Uiso 1 1 calc R . . . .
C46 C 0.1473(10) 0.8705(9) 0.0727(8) 0.033(3) Uani 1 1 d . U . . .
H46A H 0.1950 0.8927 0.0891 0.039 Uiso 1 1 calc R . . . .
H46B H 0.0895 0.8984 0.0942 0.039 Uiso 1 1 calc R . . . .
C54 C 0.1955(10) 0.5344(9) -0.0764(8) 0.030(3) Uani 1 1 d . U . . .
H54A H 0.2502 0.4867 -0.0816 0.036 Uiso 1 1 calc R . . . .
H54B H 0.1487 0.5301 -0.1075 0.036 Uiso 1 1 calc R . . . .
C55 C 0.1851(9) 0.6556(10) 0.1808(8) 0.030(3) Uani 1 1 d . U . . .
H55A H 0.1786 0.6392 0.2312 0.036 Uiso 1 1 calc R . . . .
H55B H 0.1388 0.6380 0.1578 0.036 Uiso 1 1 calc R . . . .
C56 C 0.4445(10) 0.5810(10) 0.1728(7) 0.030(3) Uani 1 1 d . U . . .
H56A H 0.4890 0.5951 0.2005 0.037 Uiso 1 1 calc R . . . .
H56B H 0.4575 0.5171 0.1770 0.037 Uiso 1 1 calc R . . . .
C57 C 0.3109(10) 0.8357(9) -0.1468(8) 0.030(3) Uani 1 1 d . U . . .
H57A H 0.3112 0.8596 -0.1964 0.036 Uiso 1 1 calc R . . . .
H57B H 0.3601 0.8497 -0.1244 0.036 Uiso 1 1 calc R . . . .
K3 K 0.68579(18) 0.30774(18) 0.47225(14) 0.0189(6) Uani 1 1 d . U . . .
O8 O 0.6435(6) 0.4865(6) 0.4489(5) 0.028(2) Uani 1 1 d . U . . .
O9 O 0.6218(6) 0.1854(6) 0.5680(4) 0.0217(18) Uani 1 1 d . U . . .
O12 O 0.7367(6) 0.2781(6) 0.6154(5) 0.0256(19) Uani 1 1 d . U . . .
O13 O 0.7346(6) 0.1989(6) 0.3675(5) 0.0274(19) Uani 1 1 d . U . . .
O17 O 0.8671(6) 0.2719(6) 0.4182(5) 0.029(2) Uani 1 1 d . U . . .
O101 O 0.5182(6) 0.4113(6) 0.4029(5) 0.0261(19) Uani 1 1 d . U . . .
N7 N 0.5490(7) 0.2174(7) 0.4229(6) 0.022(2) Uani 1 1 d . U . . .
N8 N 0.8190(7) 0.4014(7) 0.5204(6) 0.024(2) Uani 1 1 d . U . . .
C0AA C 0.7235(10) 0.2001(9) 0.6520(7) 0.028(3) Uani 1 1 d . U . . .
H0AA H 0.7315 0.1983 0.7021 0.034 Uiso 1 1 calc R . . . .
H0AB H 0.7682 0.1497 0.6365 0.034 Uiso 1 1 calc R . . . .
C0BA C 0.4604(9) 0.2839(8) 0.4030(7) 0.021(2) Uani 1 1 d . U . . .
H0BA H 0.4258 0.2998 0.4452 0.025 Uiso 1 1 calc R . . . .
H0BB H 0.4242 0.2587 0.3759 0.025 Uiso 1 1 calc R . . . .
C3AA C 0.5622(9) 0.5401(8) 0.4182(7) 0.023(2) Uani 1 1 d . U . . .
H3AA H 0.5716 0.5954 0.3945 0.027 Uiso 1 1 calc R . . . .
H3AB H 0.5149 0.5533 0.4541 0.027 Uiso 1 1 calc R . . . .
C22 C 0.5334(10) 0.4907(9) 0.3659(7) 0.029(3) Uani 1 1 d . U . . .
H22A H 0.4776 0.5270 0.3424 0.035 Uiso 1 1 calc R . . . .
H22B H 0.5811 0.4770 0.3304 0.035 Uiso 1 1 calc R . . . .
C23 C 0.6911(9) 0.1303(10) 0.3719(7) 0.028(3) Uani 1 1 d . U . . .
H23A H 0.7041 0.0928 0.4170 0.034 Uiso 1 1 calc R . . . .
H23B H 0.7143 0.0942 0.3349 0.034 Uiso 1 1 calc R . . . .
C26 C 0.5887(9) 0.1704(9) 0.3639(7) 0.026(3) Uani 1 1 d . U . . .
H26A H 0.5768 0.2113 0.3203 0.031 Uiso 1 1 calc R . . . .
H26B H 0.5593 0.1239 0.3611 0.031 Uiso 1 1 calc R . . . .
C27 C 0.8259(10) 0.3835(10) 0.5970(7) 0.031(3) Uani 1 1 d . U . . .
H27A H 0.7745 0.4237 0.6176 0.037 Uiso 1 1 calc R . . . .
H27B H 0.8820 0.3944 0.6111 0.037 Uiso 1 1 calc R . . . .
C33 C 0.5299(9) 0.1529(9) 0.4821(7) 0.023(3) Uani 1 1 d . U . . .
H33A H 0.5757 0.0965 0.4822 0.028 Uiso 1 1 calc R . . . .
H33B H 0.4702 0.1438 0.4756 0.028 Uiso 1 1 calc R . . . .
C34 C 0.7828(9) 0.4963(9) 0.4952(8) 0.028(3) Uani 1 1 d . U . . .
H34A H 0.8036 0.5083 0.4470 0.034 Uiso 1 1 calc R . . . .
H34B H 0.8083 0.5294 0.5237 0.034 Uiso 1 1 calc R . . . .
C35 C 0.5312(9) 0.1865(9) 0.5530(7) 0.024(3) Uani 1 1 d . U . . .
H35A H 0.4915 0.2463 0.5508 0.029 Uiso 1 1 calc R . . . .
H35B H 0.5084 0.1490 0.5901 0.029 Uiso 1 1 calc R . . . .
C36 C 0.4786(10) 0.3675(9) 0.3586(7) 0.029(3) Uani 1 1 d . U . . .
H36A H 0.5201 0.3509 0.3198 0.035 Uiso 1 1 calc R . . . .
H36B H 0.4214 0.4068 0.3393 0.035 Uiso 1 1 calc R . . . .
C37 C 0.8751(10) 0.2409(11) 0.3529(8) 0.036(3) Uani 1 1 d . U . . .
H37A H 0.9394 0.2203 0.3402 0.043 Uiso 1 1 calc R . . . .
H37B H 0.8454 0.2886 0.3168 0.043 Uiso 1 1 calc R . . . .
C39 C 0.6288(9) 0.1962(10) 0.6383(7) 0.027(3) Uani 1 1 d . U . . .
H39A H 0.6151 0.1471 0.6692 0.032 Uiso 1 1 calc R . . . .
H39B H 0.5847 0.2504 0.6480 0.032 Uiso 1 1 calc R . . . .
C44 C 0.9099(10) 0.3691(11) 0.4874(8) 0.034(3) Uani 1 1 d . U . . .
H44A H 0.9456 0.3169 0.5169 0.041 Uiso 1 1 calc R . . . .
H44B H 0.9426 0.4143 0.4837 0.041 Uiso 1 1 calc R . . . .
C48 C 0.8317(9) 0.1680(10) 0.3571(8) 0.033(3) Uani 1 1 d . U . . .
H48A H 0.8441 0.1418 0.3139 0.040 Uiso 1 1 calc R . . . .
H48B H 0.8580 0.1227 0.3959 0.040 Uiso 1 1 calc R . . . .
C51 C 0.8262(10) 0.2899(10) 0.6247(7) 0.029(3) Uani 1 1 d . U . . .
H51A H 0.8721 0.2495 0.5996 0.035 Uiso 1 1 calc R . . . .
H51B H 0.8417 0.2770 0.6743 0.035 Uiso 1 1 calc R . . . .
C53 C 0.6821(9) 0.5285(9) 0.4974(8) 0.028(3) Uani 1 1 d . U . . .
H53A H 0.6599 0.5145 0.5449 0.034 Uiso 1 1 calc R . . . .
H53B H 0.6632 0.5922 0.4843 0.034 Uiso 1 1 calc R . . . .
C58 C 0.8999(10) 0.3468(10) 0.4152(7) 0.031(3) Uani 1 1 d . U . . .
H58A H 0.8579 0.3968 0.3879 0.037 Uiso 1 1 calc R . . . .
H58B H 0.9591 0.3362 0.3913 0.037 Uiso 1 1 calc R . . . .
N2 N 0.3446(9) 0.9052(10) 0.1623(7) 0.048(4) Uani 1 1 d . U . . .
H2A H 0.3398 0.8518 0.1708 0.058 Uiso 1 1 calc R . . . .
H2B H 0.3231 0.9414 0.1920 0.058 Uiso 1 1 calc R . . . .
N3 N 0.4736(8) 0.8800(8) -0.0076(6) 0.033(3) Uani 1 1 d . U . . .
H3A H 0.4836 0.9314 -0.0166 0.040 Uiso 1 1 calc R . . . .
H3B H 0.4948 0.8414 -0.0356 0.040 Uiso 1 1 calc R . . . .
C9BA C 0.4212(10) 0.8586(10) 0.0545(7) 0.030(3) Uani 1 1 d . U . . .
H9BA H 0.4586 0.8074 0.0840 0.036 Uiso 1 1 calc R . . . .
H9BB H 0.3678 0.8430 0.0402 0.036 Uiso 1 1 calc R . . . .
C43 C 0.3898(9) 0.9343(9) 0.0969(7) 0.027(3) Uani 1 1 d . U . . .
H43A H 0.4422 0.9536 0.1083 0.033 Uiso 1 1 calc R . . . .
H43B H 0.3472 0.9839 0.0695 0.033 Uiso 1 1 calc R . . . .

loop_
_atom_site_aniso_label
_atom_site_aniso_U_11
_atom_site_aniso_U_22
_atom_site_aniso_U_33
_atom_site_aniso_U_23
_atom_site_aniso_U_13
_atom_site_aniso_U_12
Sn6 0.0315(5) 0.0337(5) 0.0132(5) -0.0007(4) -0.0059(4) -0.0147(4)
Sn3 0.0258(11) 0.054(2) 0.0389(15) -0.0175(15) -0.0183(10) 0.0107(12)
Sn5 0.0176(5) 0.0657(8) 0.0256(5) -0.0090(5) 0.0021(4) -0.0198(5)
Sn8 0.0377(6) 0.0282(5) 0.0296(6) 0.0051(4) 0.0081(4) -0.0141(5)
Sn4 0.0586(7) 0.0429(6) 0.0124(5) -0.0045(4) -0.0004(5) -0.0252(6)
Sn1 0.0788(8) 0.0185(5) 0.0193(5) -0.0020(4) 0.0069(5) -0.0207(5)
Sn2 0.0241(5) 0.0242(5) 0.0465(7) -0.0045(5) 0.0052(4) -0.0022(4)
Sn7 0.0293(6) 0.0249(5) 0.0467(7) 0.0112(5) -0.0122(5) -0.0042(4)
Sn9' 0.051(3) 0.061(4) 0.0268(18) 0.002(2) -0.0110(19) -0.037(3)
Sn9 0.0404(16) 0.057(2) 0.0375(13) -0.0242(14) 0.0056(11) -0.0327(16)
Sn1' 0.048(4) 0.0152(18) 0.044(3) -0.0130(16) -0.013(2) -0.006(2)
Sn10 0.0379(18) 0.0288(13) 0.0633(16) -0.0194(11) 0.0088(13) -0.0053(12)
Sn3' 0.025(2) 0.044(3) 0.033(2) -0.004(2) -0.0145(16) 0.0071(19)
Rh1 0.0120(5) 0.0150(5) 0.0132(5) -0.0010(4) -0.0023(4) -0.0034(4)
K1 0.0188(13) 0.0189(13) 0.0171(13) -0.0010(11) -0.0038(10) -0.0082(11)
O2 0.023(4) 0.023(4) 0.018(3) 0.001(3) -0.003(3) -0.013(4)
O4 0.023(4) 0.025(4) 0.022(3) -0.003(3) 0.002(3) -0.005(3)
O6 0.030(5) 0.020(4) 0.021(4) 0.000(3) -0.004(3) 0.003(3)
O10 0.025(4) 0.033(5) 0.020(4) 0.002(3) 0.004(3) 0.001(3)
O14 0.028(5) 0.023(4) 0.019(4) 0.000(3) -0.005(3) -0.012(4)
O15 0.037(5) 0.019(4) 0.021(4) 0.000(3) 0.001(3) -0.005(3)
N1 0.022(4) 0.023(4) 0.015(4) 0.000(3) -0.009(3) -0.010(3)
N4 0.028(4) 0.026(4) 0.013(4) 0.002(3) -0.001(3) -0.008(3)
C1AA 0.023(6) 0.026(5) 0.021(5) -0.005(4) 0.001(4) -0.004(4)
C1BA 0.033(6) 0.029(5) 0.013(5) -0.002(4) 0.000(4) -0.005(4)
C2AA 0.034(7) 0.024(5) 0.016(5) 0.003(4) -0.009(4) -0.012(5)
C2BA 0.017(4) 0.025(6) 0.024(5) -0.003(4) -0.009(3) -0.012(4)
C3BA 0.031(7) 0.022(5) 0.025(5) 0.000(4) -0.004(4) -0.009(5)
C4AA 0.034(6) 0.019(5) 0.019(6) 0.005(4) -0.012(4) -0.010(4)
C6AA 0.037(7) 0.025(5) 0.017(5) 0.006(4) -0.004(4) -0.010(4)
C6BA 0.027(6) 0.027(7) 0.019(4) 0.003(4) -0.004(4) -0.015(5)
C7BA 0.021(3) 0.021(3) 0.021(3) -0.0029(10) -0.0010(10) -0.0063(11)
C9AA 0.045(7) 0.022(5) 0.019(5) -0.001(4) 0.014(4) -0.001(5)
C21 0.032(5) 0.034(7) 0.020(5) 0.004(5) 0.001(4) -0.005(4)
C24 0.027(6) 0.030(5) 0.017(5) 0.002(4) -0.004(4) -0.015(5)
C28 0.019(5) 0.038(7) 0.032(5) -0.004(5) 0.005(4) 0.007(5)
C29 0.017(5) 0.032(6) 0.030(5) -0.007(4) 0.006(4) 0.003(5)
C31 0.030(6) 0.024(6) 0.021(5) 0.005(4) -0.004(4) -0.008(5)
C47 0.028(5) 0.034(7) 0.020(5) 0.007(5) 0.007(4) -0.003(5)
C49 0.027(6) 0.023(6) 0.028(5) 0.000(4) -0.001(4) -0.017(5)
C52 0.049(8) 0.019(5) 0.026(5) 0.000(4) 0.010(5) -0.010(5)
K2 0.0201(13) 0.0180(13) 0.0170(13) -0.0016(10) -0.0040(10) -0.0057(11)
O1 0.018(4) 0.037(5) 0.017(4) 0.004(3) -0.008(3) -0.009(3)
O3 0.024(4) 0.031(5) 0.019(4) 0.003(3) -0.003(3) -0.014(4)
O11 0.040(5) 0.026(4) 0.024(4) -0.006(3) -0.006(3) -0.003(4)
O16 0.025(4) 0.031(5) 0.022(4) 0.004(3) -0.004(3) -0.013(4)
O18 0.034(5) 0.030(4) 0.019(4) -0.007(3) -0.003(3) -0.003(3)
O19 0.035(5) 0.020(4) 0.018(4) -0.001(3) -0.005(3) -0.011(4)
N6 0.031(4) 0.021(4) 0.023(4) -0.004(3) -0.003(3) -0.011(3)
N51 0.023(4) 0.037(5) 0.020(4) 0.000(3) -0.002(3) -0.008(3)
C4BA 0.024(5) 0.026(6) 0.020(5) 0.001(4) -0.003(4) -0.015(5)
C5AA 0.020(5) 0.025(6) 0.030(5) 0.000(4) -0.005(4) -0.007(5)
C5BA 0.015(5) 0.022(6) 0.022(5) -0.001(4) -0.009(3) -0.012(4)
C7AA 0.034(6) 0.024(6) 0.023(5) 0.001(4) 0.001(4) -0.009(5)
C8AA 0.034(6) 0.019(5) 0.026(6) -0.002(4) -0.005(5) -0.012(5)
C8BA 0.031(5) 0.035(7) 0.023(5) -0.002(5) 0.003(4) -0.015(4)
C25 0.032(5) 0.047(7) 0.016(5) 0.001(5) -0.003(4) -0.015(5)
C30 0.043(8) 0.039(7) 0.026(5) 0.007(4) -0.003(4) -0.025(7)
C32 0.032(7) 0.023(5) 0.021(5) -0.003(4) -0.014(4) -0.016(5)
C38 0.046(7) 0.041(5) 0.024(6) 0.004(4) -0.005(5) -0.012(5)
C40 0.029(7) 0.041(6) 0.020(5) -0.006(4) 0.004(4) -0.003(5)
C41 0.038(6) 0.017(6) 0.031(5) -0.003(4) -0.007(4) 0.001(5)
C42 0.049(7) 0.028(6) 0.027(5) -0.002(4) -0.004(4) 0.000(5)
C46 0.030(7) 0.029(5) 0.037(5) -0.005(4) -0.005(5) -0.004(5)
C54 0.035(7) 0.025(6) 0.032(5) -0.003(4) -0.005(5) -0.013(5)
C55 0.022(5) 0.043(5) 0.025(6) -0.004(4) 0.003(4) -0.009(4)
C56 0.032(5) 0.039(7) 0.020(5) 0.004(4) -0.007(4) -0.012(5)
C57 0.045(6) 0.020(5) 0.029(6) -0.004(4) -0.001(5) -0.014(4)
K3 0.0201(13) 0.0204(14) 0.0139(13) 0.0007(11) -0.0015(10) -0.0031(11)
O8 0.028(4) 0.017(4) 0.037(5) 0.000(3) -0.011(4) -0.002(3)
O9 0.026(4) 0.026(4) 0.016(4) 0.002(3) -0.003(3) -0.012(4)
O12 0.028(4) 0.026(4) 0.022(4) 0.002(3) -0.008(3) -0.008(4)
O13 0.028(4) 0.033(4) 0.020(4) -0.006(4) 0.000(3) -0.004(3)
O17 0.026(4) 0.037(4) 0.021(4) 0.001(3) 0.000(3) -0.008(4)
O101 0.033(4) 0.021(4) 0.020(4) 0.007(3) -0.010(3) -0.003(3)
N7 0.022(4) 0.019(4) 0.022(4) -0.002(3) -0.004(3) -0.001(3)
N8 0.020(4) 0.028(4) 0.024(4) 0.000(3) 0.000(3) -0.010(3)
C0AA 0.035(6) 0.028(6) 0.021(6) 0.003(5) -0.005(4) -0.009(5)
C0BA 0.022(5) 0.022(5) 0.018(6) -0.006(4) -0.008(4) -0.004(4)
C3AA 0.025(5) 0.017(5) 0.020(6) 0.012(4) 0.001(4) -0.004(4)
C22 0.034(7) 0.024(5) 0.024(6) 0.009(4) -0.004(5) -0.005(5)
C23 0.030(5) 0.035(6) 0.019(7) -0.007(5) -0.001(4) -0.007(4)
C26 0.029(5) 0.021(6) 0.030(6) -0.008(5) -0.002(4) -0.010(4)
C27 0.038(7) 0.032(6) 0.025(5) -0.002(4) -0.005(4) -0.014(5)
C33 0.019(6) 0.031(6) 0.022(5) -0.001(4) -0.010(4) -0.011(5)
C34 0.026(5) 0.027(5) 0.031(7) 0.000(4) 0.002(4) -0.010(4)
C35 0.023(5) 0.031(7) 0.022(5) -0.003(5) -0.002(4) -0.012(5)
C36 0.036(7) 0.026(5) 0.025(6) -0.001(4) -0.011(5) -0.005(5)
C37 0.033(7) 0.049(7) 0.020(5) -0.004(5) 0.004(5) -0.002(5)
C39 0.031(6) 0.029(7) 0.017(5) 0.000(4) 0.001(4) -0.006(5)
C44 0.027(5) 0.039(7) 0.031(6) 0.001(5) -0.002(4) -0.004(5)
C48 0.025(5) 0.047(6) 0.021(7) -0.006(5) 0.001(4) 0.003(4)
C51 0.032(6) 0.035(6) 0.021(6) 0.000(5) -0.009(5) -0.012(5)
C53 0.029(5) 0.021(6) 0.037(7) -0.005(5) -0.003(4) -0.011(4)
C58 0.028(6) 0.033(6) 0.024(5) 0.006(4) -0.002(5) -0.003(5)
N2 0.057(8) 0.069(9) 0.029(6) -0.020(6) 0.010(6) -0.031(8)
N3 0.044(7) 0.025(6) 0.026(5) -0.011(5) 0.000(5) 0.000(5)
C9BA 0.032(7) 0.037(7) 0.021(5) -0.012(5) -0.009(5) -0.004(6)
C43 0.024(7) 0.033(7) 0.024(6) -0.010(5) -0.004(5) -0.002(5)

loop_
_atom_type_symbol
_atom_type_description
_atom_type_scat_dispersion_real
_atom_type_scat_dispersion_imag
_atom_type_scat_source
C C 0.0033 0.0016 'International Tables Vol C Tables 4.2.6.8 and 6.1.1.4'
H H 0.0000 0.0000 'International Tables Vol C Tables 4.2.6.8 and 6.1.1.4'
K K 0.2009 0.2494 'International Tables Vol C Tables 4.2.6.8 and 6.1.1.4'
N N 0.0061 0.0033 'International Tables Vol C Tables 4.2.6.8 and 6.1.1.4'
O O 0.0106 0.0060 'International Tables Vol C Tables 4.2.6.8 and 6.1.1.4'
Rh Rh -1.1178 0.9187 'International Tables Vol C Tables 4.2.6.8 and 6.1.1.4'
Sn Sn -0.6537 1.4246 'International Tables Vol C Tables 4.2.6.8 and 6.1.1.4'

loop_
_geom_angle_atom_site_label_1
_geom_angle_atom_site_label_2
_geom_angle_atom_site_label_3
_geom_angle
Sn5 Sn6 Sn1 58.16(4)
Sn2 Sn6 Sn5 108.99(4)
Sn2 Sn6 Sn1 62.58(4)
Sn7 Sn6 Sn5 64.19(4)
Sn7 Sn6 Sn1 107.73(4)
Sn7 Sn6 Sn2 103.53(4)
Rh1 Sn6 Sn5 55.10(3)
Rh1 Sn6 Sn1 54.32(3)
Rh1 Sn6 Sn2 60.14(3)
Rh1 Sn6 Sn7 58.38(3)
Sn2 Sn3 Sn4 109.13(8)
Sn2 Sn3 Sn9 99.94(11)
Sn9 Sn3 Sn4 68.45(6)
Rh1 Sn3 Sn4 54.85(6)
Rh1 Sn3 Sn2 61.21(6)
Rh1 Sn3 Sn9 56.65(6)
Sn6 Sn5 Sn4 105.74(4)
Sn6 Sn5 Sn7 56.27(3)
Sn4 Sn5 Sn7 99.60(4)
Sn1 Sn5 Sn6 62.08(3)
Sn1 Sn5 Sn4 60.43(4)
Sn1 Sn5 Sn7 104.67(4)
Sn1 Sn5 Sn10 107.38(8)
Sn10 Sn5 Sn6 105.54(9)
Sn10 Sn5 Sn4 56.23(8)
Sn10 Sn5 Sn7 58.22(9)
Rh1 Sn5 Sn6 55.91(3)
Rh1 Sn5 Sn4 54.44(3)
Rh1 Sn5 Sn1 56.08(4)
Rh1 Sn5 Sn7 55.40(3)
Rh1 Sn5 Sn10 60.07(8)
Sn2 Sn8 Sn7 105.20(4)
Sn2 Sn8 Sn9' 85.77(19)
Sn2 Sn8 Sn9 97.86(11)
Sn7 Sn8 Sn9' 92.63(17)
Sn7 Sn8 Sn9 82.82(9)
Rh1 Sn8 Sn2 61.65(4)
Rh1 Sn8 Sn7 58.80(4)
Rh1 Sn8 Sn9' 53.83(9)
Rh1 Sn8 Sn9 55.67(6)
Sn3 Sn4 Sn5 105.34(6)
Sn5 Sn4 Sn9' 102.09(10)
Sn1 Sn4 Sn3 64.76(7)
Sn1 Sn4 Sn5 57.78(4)
Sn1 Sn4 Sn9' 95.53(15)
Sn1' Sn4 Sn5 65.94(13)
Sn1' Sn4 Sn1 107.34(12)
Sn1' Sn4 Sn9' 55.34(13)
Sn10 Sn4 Sn3 103.13(8)
Sn10 Sn4 Sn5 59.88(9)
Sn10 Sn4 Sn1 108.20(8)
Sn3' Sn4 Sn5 107.77(9)
Sn3' Sn4 Sn1 57.91(12)
Sn3' Sn4 Sn9' 56.52(13)
Sn3' Sn4 Sn1' 107.17(14)
Rh1 Sn4 Sn3 54.96(7)
Rh1 Sn4 Sn5 54.31(3)
Rh1 Sn4 Sn1 54.95(3)
Rh1 Sn4 Sn9' 51.91(8)
Rh1 Sn4 Sn1' 56.04(14)
Rh1 Sn4 Sn10 61.63(8)
Rh1 Sn4 Sn3' 63.90(14)
Sn6 Sn1 Sn2 56.13(3)
Sn5 Sn1 Sn6 59.77(3)
Sn5 Sn1 Sn4 61.79(4)
Sn5 Sn1 Sn2 105.08(4)
Sn4 Sn1 Sn6 105.05(4)
Sn4 Sn1 Sn2 102.59(4)
Sn3' Sn1 Sn6 108.65(19)
Sn3' Sn1 Sn5 109.48(12)
Sn3' Sn1 Sn4 55.86(9)
Sn3' Sn1 Sn2 63.12(16)
Rh1 Sn1 Sn6 54.96(3)
Rh1 Sn1 Sn5 55.93(4)
Rh1 Sn1 Sn4 54.94(4)
Rh1 Sn1 Sn2 57.58(3)
Rh1 Sn1 Sn3' 62.99(17)
Sn6 Sn2 Sn1 61.30(4)
Sn6 Sn2 Sn3' 105.20(9)
Sn3 Sn2 Sn6 109.50(6)
Sn3 Sn2 Sn1 66.12(11)
Sn8 Sn2 Sn6 73.10(4)
Sn8 Sn2 Sn3 82.03(11)
Sn8 Sn2 Sn1 107.57(4)
Sn8 Sn2 Sn3' 94.04(15)
Sn1 Sn2 Sn3' 53.76(15)
Rh1 Sn2 Sn6 55.62(3)
Rh1 Sn2 Sn3 55.93(5)
Rh1 Sn2 Sn8 55.28(3)
Rh1 Sn2 Sn1 52.84(3)
Rh1 Sn2 Sn3' 57.46(8)
Sn6 Sn7 Sn5 59.53(4)
Sn6 Sn7 Sn8 72.27(4)
Sn6 Sn7 Sn10 108.06(8)
Sn8 Sn7 Sn5 107.03(4)
Sn8 Sn7 Sn10 95.47(9)
Sn1' Sn7 Sn6 111.20(11)
Sn1' Sn7 Sn5 67.15(17)
Sn1' Sn7 Sn8 86.03(19)
Sn10 Sn7 Sn5 57.96(10)
Rh1 Sn7 Sn6 56.51(3)
Rh1 Sn7 Sn5 52.96(3)
Rh1 Sn7 Sn8 55.30(3)
Rh1 Sn7 Sn1' 57.52(12)
Rh1 Sn7 Sn10 59.15(7)
Sn8 Sn9' Sn4 106.97(13)
Sn1' Sn9' Sn8 82.1(3)
Sn1' Sn9' Sn4 59.03(14)
Sn3' Sn9' Sn8 94.6(3)
Sn3' Sn9' Sn4 53.61(12)
Sn3' Sn9' Sn1' 107.90(18)
Rh1 Sn9' Sn8 54.07(8)
Rh1 Sn9' Sn4 52.92(8)
Rh1 Sn9' Sn1' 58.01(16)
Rh1 Sn9' Sn3' 62.93(15)
Sn3 Sn9 Sn8 78.44(13)
Sn10 Sn9 Sn3 106.97(11)
Sn10 Sn9 Sn8 96.29(14)
Rh1 Sn9 Sn3 56.84(7)
Rh1 Sn9 Sn8 54.87(5)
Rh1 Sn9 Sn10 61.73(8)
Sn7 Sn1' Sn4 108.26(16)
Sn7 Sn1' Sn9' 97.9(2)
Sn9' Sn1' Sn4 65.63(15)
Rh1 Sn1' Sn4 54.95(10)
Rh1 Sn1' Sn7 58.99(13)
Rh1 Sn1' Sn9' 55.66(14)
Sn5 Sn10 Sn7 63.82(8)
Sn4 Sn10 Sn5 63.89(9)
Sn4 Sn10 Sn7 109.25(11)
Sn9 Sn10 Sn5 109.40(12)
Sn9 Sn10 Sn4 71.97(11)
Sn9 Sn10 Sn7 84.28(15)
Rh1 Sn10 Sn5 54.24(7)
Rh1 Sn10 Sn4 55.61(7)
Rh1 Sn10 Sn7 55.98(7)
Rh1 Sn10 Sn9 55.62(7)
Sn4 Sn3' Sn1 66.23(13)
Sn4 Sn3' Sn2 109.84(12)
Sn4 Sn3' Sn9' 69.86(14)
Sn4 Sn3' Rh1 56.30(8)
Sn1 Sn3' Sn2 63.12(8)
Sn1 Sn3' Sn9' 109.55(15)
Sn1 Sn3' Rh1 55.64(7)
Sn9' Sn3' Sn2 85.0(3)
Sn9' Sn3' Rh1 54.46(12)
Rh1 Sn3' Sn2 55.83(10)
Sn6 Rh1 Sn2 64.24(4)
Sn6 Rh1 Sn7 65.11(4)
Sn6 Rh1 Sn1' 124.84(14)
Sn6 Rh1 Sn10 120.10(9)
Sn3 Rh1 Sn6 124.34(6)
Sn3 Rh1 Sn2 62.86(6)
Sn3 Rh1 Sn7 153.60(15)
Sn3 Rh1 Sn10 115.19(10)
Sn5 Rh1 Sn6 69.00(4)
Sn5 Rh1 Sn3 133.96(14)
Sn5 Rh1 Sn4 71.25(4)
Sn5 Rh1 Sn1 67.99(4)
Sn5 Rh1 Sn2 124.45(5)
Sn5 Rh1 Sn7 71.64(4)
Sn5 Rh1 Sn9 127.66(9)
Sn5 Rh1 Sn1' 77.2(2)
Sn5 Rh1 Sn10 65.69(11)
Sn8 Rh1 Sn6 80.78(4)
Sn8 Rh1 Sn3 90.21(14)
Sn8 Rh1 Sn5 135.28(5)
Sn8 Rh1 Sn4 147.20(5)
Sn8 Rh1 Sn1 131.74(5)
Sn8 Rh1 Sn2 63.07(4)
Sn8 Rh1 Sn7 65.90(4)
Sn8 Rh1 Sn9 69.46(7)
Sn8 Rh1 Sn1' 95.5(2)
Sn8 Rh1 Sn10 106.26(11)
Sn4 Rh1 Sn6 131.94(5)
Sn4 Rh1 Sn3 70.19(11)
Sn4 Rh1 Sn1 70.11(4)
Sn4 Rh1 Sn2 123.52(5)
Sn4 Rh1 Sn7 124.45(5)
Sn4 Rh1 Sn1' 69.01(16)
Sn4 Rh1 Sn10 62.77(9)
Sn1 Rh1 Sn6 70.72(4)
Sn1 Rh1 Sn3 75.94(13)
Sn1 Rh1 Sn2 69.58(4)
Sn1 Rh1 Sn7 128.05(5)
Sn1 Rh1 Sn1' 132.7(2)
Sn1 Rh1 Sn10 121.58(11)
Sn2 Rh1 Sn10 168.53(11)
Sn7 Rh1 Sn2 111.38(5)
Sn7 Rh1 Sn10 64.87(9)
Sn9' Rh1 Sn6 151.92(13)
Sn9' Rh1 Sn5 137.1(2)
Sn9' Rh1 Sn8 72.10(10)
Sn9' Rh1 Sn4 75.17(10)
Sn9' Rh1 Sn1 123.3(2)
Sn9' Rh1 Sn2 96.2(2)
Sn9' Rh1 Sn7 108.5(2)
Sn9' Rh1 Sn1' 66.33(18)
Sn9 Rh1 Sn6 148.80(10)
Sn9 Rh1 Sn3 66.52(9)
Sn9 Rh1 Sn4 78.51(8)
Sn9 Rh1 Sn1 137.35(13)
Sn9 Rh1 Sn2 107.81(9)
Sn9 Rh1 Sn7 93.39(14)
Sn9 Rh1 Sn10 62.65(8)
Sn1' Rh1 Sn2 156.5(2)
Sn1' Rh1 Sn7 63.49(13)
O2 K1 N1 58.7(3)
O2 K1 N4 119.8(3)
O4 K1 O2 94.7(3)
O4 K1 O6 117.1(3)
O4 K1 O14 133.3(3)
O4 K1 N1 60.8(3)
O4 K1 N4 122.1(3)
O6 K1 O2 142.7(3)
O6 K1 N1 119.1(3)
O6 K1 N4 60.3(3)
O10 K1 O2 119.1(3)
O10 K1 O4 61.4(3)
O10 K1 O6 94.3(3)
O10 K1 O14 95.9(3)
O10 K1 O15 130.0(3)
O10 K1 N1 121.6(3)
O10 K1 N4 61.3(3)
O14 K1 O2 59.5(2)
O14 K1 O6 104.0(3)
O14 K1 N1 117.4(3)
O14 K1 N4 60.7(3)
O15 K1 O2 103.3(3)
O15 K1 O4 91.7(3)
O15 K1 O6 59.5(3)
O15 K1 O14 129.7(3)
O15 K1 N1 59.7(3)
O15 K1 N4 119.4(3)
N4 K1 N1 177.1(3)
C6BA O2 K1 116.5(7)
C6BA O2 C49 112.4(9)
C49 O2 K1 116.5(7)
C7BA O4 K1 114.7(7)
C7BA O4 C29 110.5(10)
C29 O4 K1 111.3(7)
C9AA O6 K1 116.4(7)
C31 O6 K1 113.7(7)
C31 O6 C9AA 111.0(10)
C28 O10 K1 113.5(8)
C47 O10 K1 115.9(7)
C47 O10 C28 111.8(10)
C2AA O14 K1 117.2(7)
C2AA O14 C3BA 109.2(10)
C3BA O14 K1 113.3(7)
C1AA O15 K1 121.4(7)
C52 O15 K1 114.2(8)
C52 O15 C1AA 111.8(10)
C1BA N1 K1 107.2(7)
C1BA N1 C2BA 110.8(10)
C1BA N1 C24 110.4(10)
C2BA N1 K1 107.4(7)
C2BA N1 C24 109.3(10)
C24 N1 K1 111.6(7)
C4AA N4 K1 110.0(7)
C6AA N4 K1 111.4(8)
C6AA N4 C4AA 107.3(10)
C6AA N4 C21 110.4(10)
C21 N4 K1 109.0(8)
C21 N4 C4AA 108.6(11)
O15 C1AA H1AA 110.1
O15 C1AA H1AB 110.1
O15 C1AA C1BA 108.0(11)
H1AA C1AA H1AB 108.4
C1BA C1AA H1AA 110.1
C1BA C1AA H1AB 110.1
N1 C1BA C1AA 116.4(11)
N1 C1BA H1BA 108.2
N1 C1BA H1BB 108.2
C1AA C1BA H1BA 108.2
C1AA C1BA H1BB 108.2
H1BA C1BA H1BB 107.4
O14 C2AA H2AA 109.7
O14 C2AA H2AB 109.7
O14 C2AA C4AA 109.8(11)
H2AA C2AA H2AB 108.2
C4AA C2AA H2AA 109.7
C4AA C2AA H2AB 109.7
N1 C2BA H2BA 109.1
N1 C2BA H2BB 109.1
N1 C2BA C7BA 112.6(10)
H2BA C2BA H2BB 107.8
C7BA C2BA H2BA 109.1
C7BA C2BA H2BB 109.1
O14 C3BA H3BA 110.0
O14 C3BA H3BB 110.0
O14 C3BA C49 108.5(11)
H3BA C3BA H3BB 108.4
C49 C3BA H3BA 110.0
C49 C3BA H3BB 110.0
N4 C4AA C2AA 112.4(10)
N4 C4AA H4AA 109.1
N4 C4AA H4AB 109.1
C2AA C4AA H4AA 109.1
C2AA C4AA H4AB 109.1
H4AA C4AA H4AB 107.9
N4 C6AA H6AA 108.7
N4 C6AA H6AB 108.7
N4 C6AA C31 114.1(11)
H6AA C6AA H6AB 107.6
C31 C6AA H6AA 108.7
C31 C6AA H6AB 108.7
O2 C6BA H6BA 109.3
O2 C6BA H6BB 109.3
O2 C6BA C24 111.6(11)
H6BA C6BA H6BB 108.0
C24 C6BA H6BA 109.3
C24 C6BA H6BB 109.3
O4 C7BA C2BA 108.4(10)
O4 C7BA H7BA 110.0
O4 C7BA H7BB 110.0
C2BA C7BA H7BA 110.0
C2BA C7BA H7BB 110.0
H7BA C7BA H7BB 108.4
O6 C9AA H9AA 110.0
O6 C9AA H9AB 110.0
O6 C9AA C52 108.6(11)
H9AA C9AA H9AB 108.4
C52 C9AA H9AA 110.0
C52 C9AA H9AB 110.0
N4 C21 H21A 109.2
N4 C21 H21B 109.2
N4 C21 C47 112.0(12)
H21A C21 H21B 107.9
C47 C21 H21A 109.2
C47 C21 H21B 109.2
N1 C24 C6BA 112.8(10)
N1 C24 H24A 109.0
N1 C24 H24B 109.0
C6BA C24 H24A 109.0
C6BA C24 H24B 109.0
H24A C24 H24B 107.8
O10 C28 H28A 109.8
O10 C28 H28B 109.8
O10 C28 C29 109.5(12)
H28A C28 H28B 108.2
C29 C28 H28A 109.8
C29 C28 H28B 109.8
O4 C29 H29A 109.9
O4 C29 H29B 109.9
C28 C29 O4 108.8(11)
C28 C29 H29A 109.9
C28 C29 H29B 109.9
H29A C29 H29B 108.3
O6 C31 C6AA 107.9(11)
O6 C31 H31A 110.1
O6 C31 H31B 110.1
C6AA C31 H31A 110.1
C6AA C31 H31B 110.1
H31A C31 H31B 108.4
O10 C47 C21 108.8(11)
O10 C47 H47A 109.9
O10 C47 H47B 109.9
C21 C47 H47A 109.9
C21 C47 H47B 109.9
H47A C47 H47B 108.3
O2 C49 C3BA 110.7(10)
O2 C49 H49A 109.5
O2 C49 H49B 109.5
C3BA C49 H49A 109.5
C3BA C49 H49B 109.5
H49A C49 H49B 108.1
O15 C52 C9AA 110.5(12)
O15 C52 H52A 109.6
O15 C52 H52B 109.6
C9AA C52 H52A 109.6
C9AA C52 H52B 109.6
H52A C52 H52B 108.1
O1 K2 O3 59.9(3)
O1 K2 O16 97.5(3)
O1 K2 O19 141.5(3)
O1 K2 N6 120.0(3)
O1 K2 N51 59.7(3)
O3 K2 N6 61.6(3)
O3 K2 N51 117.8(3)
O11 K2 O1 122.4(3)
O11 K2 O3 103.6(3)
O11 K2 O16 134.7(3)
O11 K2 O19 92.8(3)
O11 K2 N6 61.5(3)
O11 K2 N51 120.1(3)
O16 K2 O3 115.4(3)
O16 K2 O19 59.8(3)
O16 K2 N6 118.4(3)
O16 K2 N51 60.3(3)
O18 K2 O1 101.7(3)
O18 K2 O3 146.6(3)
O18 K2 O11 60.6(3)
O18 K2 O16 93.4(3)
O18 K2 O19 109.8(3)
O18 K2 N6 120.5(3)
O18 K2 N51 61.0(3)
O19 K2 O3 99.7(3)
O19 K2 N6 60.8(3)
O19 K2 N51 118.3(3)
N51 K2 N6 178.3(3)
C5BA O1 K2 117.1(7)
C56 O1 K2 123.8(8)
C56 O1 C5BA 111.1(10)
C4BA O3 K2 115.4(7)
C7AA O3 K2 113.6(7)
C7AA O3 C4BA 109.5(9)
C41 O11 K2 114.3(8)
C41 O11 C42 109.7(11)
C42 O11 K2 119.4(8)
C5AA O16 K2 111.6(7)
C5AA O16 C30 114.1(10)
C30 O16 K2 121.0(8)
C40 O18 K2 120.7(8)
C40 O18 C46 109.5(11)
C46 O18 K2 117.6(8)
C32 O19 K2 116.0(7)
C32 O19 C54 110.2(10)
C54 O19 K2 116.4(7)
C8AA N6 K2 111.2(8)
C8AA N6 C8BA 110.8(11)
C8AA N6 C57 109.9(11)
C8BA N6 K2 108.5(8)
C8BA N6 C57 109.5(11)
C57 N6 K2 106.8(8)
C25 N51 K2 106.7(8)
C38 N51 K2 107.6(9)
C38 N51 C25 109.7(11)
C38 N51 C55 112.8(12)
C55 N51 K2 107.3(8)
C55 N51 C25 112.4(11)
O3 C4BA H4BA 110.1
O3 C4BA H4BB 110.1
O3 C4BA C5BA 108.1(9)
H4BA C4BA H4BB 108.4
C5BA C4BA H4BA 110.1
C5BA C4BA H4BB 110.1
O16 C5AA H5AA 109.4
O16 C5AA H5AB 109.4
O16 C5AA C54 111.2(11)
H5AA C5AA H5AB 108.0
C54 C5AA H5AA 109.4
C54 C5AA H5AB 109.4
O1 C5BA C4BA 111.2(10)
O1 C5BA H5BA 109.4
O1 C5BA H5BB 109.4
C4BA C5BA H5BA 109.4
C4BA C5BA H5BB 109.4
H5BA C5BA H5BB 108.0
O3 C7AA H7AA 109.7
O3 C7AA H7AB 109.7
O3 C7AA C8BA 109.8(11)
H7AA C7AA H7AB 108.2
C8BA C7AA H7AA 109.7
C8BA C7AA H7AB 109.7
N6 C8AA H8AA 108.7
N6 C8AA H8AB 108.7
N6 C8AA C32 114.4(11)
H8AA C8AA H8AB 107.6
C32 C8AA H8AA 108.7
C32 C8AA H8AB 108.7
N6 C8BA H8BA 108.4
N6 C8BA H8BB 108.4
C7AA C8BA N6 115.5(12)
C7AA C8BA H8BA 108.4
C7AA C8BA H8BB 108.4
H8BA C8BA H8BB 107.5
N51 C25 H25A 108.4
N51 C25 H25B 108.4
H25A C25 H25B 107.4
C56 C25 N51 115.7(12)
C56 C25 H25A 108.4
C56 C25 H25B 108.4
O16 C30 H30A 110.0
O16 C30 H30B 110.0
O16 C30 C38 108.6(11)
H30A C30 H30B 108.4
C38 C30 H30A 110.0
C38 C30 H30B 110.0
O19 C32 C8AA 109.4(11)
O19 C32 H32A 109.8
O19 C32 H32B 109.8
C8AA C32 H32A 109.8
C8AA C32 H32B 109.8
H32A C32 H32B 108.2
N51 C38 C30 113.4(12)
N51 C38 H38A 108.9
N51 C38 H38B 108.9
C30 C38 H38A 108.9
C30 C38 H38B 108.9
H38A C38 H38B 107.7
O18 C40 H40A 110.4
O18 C40 H40B 110.4
O18 C40 C55 106.8(12)
H40A C40 H40B 108.6
C55 C40 H40A 110.4
C55 C40 H40B 110.4
O11 C41 H41A 109.4
O11 C41 H41B 109.4
O11 C41 C46 111.3(11)
H41A C41 H41B 108.0
C46 C41 H41A 109.4
C46 C41 H41B 109.4
O11 C42 H42A 110.2
O11 C42 H42B 110.2
O11 C42 C57 107.7(12)
H42A C42 H42B 108.5
C57 C42 H42A 110.2
C57 C42 H42B 110.2
O18 C46 C41 107.5(11)
O18 C46 H46A 110.2
O18 C46 H46B 110.2
C41 C46 H46A 110.2
C41 C46 H46B 110.2
H46A C46 H46B 108.5
O19 C54 C5AA 109.0(12)
O19 C54 H54A 109.9
O19 C54 H54B 109.9
C5AA C54 H54A 109.9
C5AA C54 H54B 109.9
H54A C54 H54B 108.3
N51 C55 C40 115.3(12)
N51 C55 H55A 108.5
N51 C55 H55B 108.5
C40 C55 H55A 108.5
C40 C55 H55B 108.5
H55A C55 H55B 107.5
O1 C56 C25 108.5(11)
O1 C56 H56A 110.0
O1 C56 H56B 110.0
C25 C56 H56A 110.0
C25 C56 H56B 110.0
H56A C56 H56B 108.4
N6 C57 C42 113.3(12)
N6 C57 H57A 108.9
N6 C57 H57B 108.9
C42 C57 H57A 108.9
C42 C57 H57B 108.9
H57A C57 H57B 107.7
O8 K3 O9 133.8(3)
O8 K3 O12 99.6(3)
O8 K3 O13 124.7(3)
O8 K3 O17 98.3(3)
O8 K3 O101 58.8(3)
O8 K3 N7 118.1(3)
O8 K3 N8 60.7(3)
O9 K3 O12 60.3(3)
O9 K3 O17 123.1(3)
O9 K3 O101 101.3(3)
O9 K3 N7 60.3(3)
O9 K3 N8 120.3(3)
O12 K3 O17 95.5(3)
O12 K3 O101 130.9(3)
O12 K3 N7 120.4(3)
O12 K3 N8 60.2(3)
O13 K3 O9 95.2(3)
O13 K3 O12 130.8(3)
O13 K3 O17 61.1(3)
O13 K3 O101 93.2(3)
O13 K3 N7 59.2(3)
O13 K3 N8 121.4(3)
O17 K3 O101 128.6(3)
O17 K3 N7 120.1(3)
O17 K3 N8 60.6(3)
O101 K3 N7 59.3(3)
O101 K3 N8 119.5(3)
N8 K3 N7 178.8(3)
C3AA O8 K3 123.9(8)
C3AA O8 C53 113.5(10)
C53 O8 K3 116.4(7)
C35 O9 K3 111.8(7)
C39 O9 K3 113.0(7)
C39 O9 C35 110.6(10)
C0AA O12 K3 113.4(8)
C0AA O12 C51 114.1(10)
C51 O12 K3 112.7(7)
C23 O13 K3 115.5(8)
C23 O13 C48 112.2(11)
C48 O13 K3 113.4(8)
C37 O17 K3 112.7(8)
C37 O17 C58 112.0(11)
C58 O17 K3 110.0(8)
C22 O101 K3 108.6(7)
C36 O101 K3 116.0(7)
C36 O101 C22 111.5(10)
C0BA N7 K3 110.3(7)
C26 N7 K3 109.7(8)
C26 N7 C0BA 111.2(10)
C26 N7 C33 109.1(10)
C33 N7 K3 109.1(7)
C33 N7 C0BA 107.5(10)
C27 N8 K3 109.3(8)
C27 N8 C34 111.9(11)
C27 N8 C44 110.4(11)
C34 N8 K3 107.1(8)
C34 N8 C44 108.7(11)
C44 N8 K3 109.3(8)
O12 C0AA H0AA 109.9
O12 C0AA H0AB 109.9
O12 C0AA C39 108.8(11)
H0AA C0AA H0AB 108.3
C39 C0AA H0AA 109.9
C39 C0AA H0AB 109.9
N7 C0BA H0BA 109.7
N7 C0BA H0BB 109.7
N7 C0BA C36 110.0(11)
H0BA C0BA H0BB 108.2
C36 C0BA H0BA 109.7
C36 C0BA H0BB 109.7
O8 C3AA H3AA 110.2
O8 C3AA H3AB 110.2
O8 C3AA C22 107.7(11)
H3AA C3AA H3AB 108.5
C22 C3AA H3AA 110.2
C22 C3AA H3AB 110.2
O101 C22 C3AA 108.5(11)
O101 C22 H22A 110.0
O101 C22 H22B 110.0
C3AA C22 H22A 110.0
C3AA C22 H22B 110.0
H22A C22 H22B 108.4
O13 C23 H23A 109.9
O13 C23 H23B 109.9
O13 C23 C26 109.0(11)
H23A C23 H23B 108.3
C26 C23 H23A 109.9
C26 C23 H23B 109.9
N7 C26 C23 111.8(11)
N7 C26 H26A 109.3
N7 C26 H26B 109.3
C23 C26 H26A 109.3
C23 C26 H26B 109.3
H26A C26 H26B 107.9
N8 C27 H27A 109.3
N8 C27 H27B 109.3
N8 C27 C51 111.8(12)
H27A C27 H27B 107.9
C51 C27 H27A 109.3
C51 C27 H27B 109.3
N7 C33 H33A 109.5
N7 C33 H33B 109.5
N7 C33 C35 110.7(11)
H33A C33 H33B 108.1
C35 C33 H33A 109.5
C35 C33 H33B 109.5
N8 C34 H34A 108.7
N8 C34 H34B 108.7
N8 C34 C53 114.2(11)
H34A C34 H34B 107.6
C53 C34 H34A 108.7
C53 C34 H34B 108.7
O9 C35 C33 109.5(10)
O9 C35 H35A 109.8
O9 C35 H35B 109.8
C33 C35 H35A 109.8
C33 C35 H35B 109.8
H35A C35 H35B 108.2
O101 C36 C0BA 108.7(10)
O101 C36 H36A 110.0
O101 C36 H36B 110.0
C0BA C36 H36A 110.0
C0BA C36 H36B 110.0
H36A C36 H36B 108.3
O17 C37 H37A 109.7
O17 C37 H37B 109.7
O17 C37 C48 109.7(12)
H37A C37 H37B 108.2
C48 C37 H37A 109.7
C48 C37 H37B 109.7
O9 C39 C0AA 109.7(11)
O9 C39 H39A 109.7
O9 C39 H39B 109.7
C0AA C39 H39A 109.7
C0AA C39 H39B 109.7
H39A C39 H39B 108.2
N8 C44 H44A 109.5
N8 C44 H44B 109.5
N8 C44 C58 110.8(12)
H44A C44 H44B 108.1
C58 C44 H44A 109.5
C58 C44 H44B 109.5
O13 C48 C37 110.9(12)
O13 C48 H48A 109.5
O13 C48 H48B 109.5
C37 C48 H48A 109.5
C37 C48 H48B 109.5
H48A C48 H48B 108.0
O12 C51 C27 109.5(11)
O12 C51 H51A 109.8
O12 C51 H51B 109.8
C27 C51 H51A 109.8
C27 C51 H51B 109.8
H51A C51 H51B 108.2
O8 C53 C34 109.2(12)
O8 C53 H53A 109.8
O8 C53 H53B 109.8
C34 C53 H53A 109.8
C34 C53 H53B 109.8
H53A C53 H53B 108.3
O17 C58 C44 112.1(12)
O17 C58 H58A 109.2
O17 C58 H58B 109.2
C44 C58 H58A 109.2
C44 C58 H58B 109.2
H58A C58 H58B 107.9
H2A N2 H2B 120.0
C43 N2 H2A 120.0
C43 N2 H2B 120.0
H3A N3 H3B 120.0
C9BA N3 H3A 120.0
C9BA N3 H3B 120.0
N3 C9BA H9BA 109.1
N3 C9BA H9BB 109.1
N3 C9BA C43 112.3(12)
H9BA C9BA H9BB 107.9
C43 C9BA H9BA 109.1
C43 C9BA H9BB 109.1
N2 C43 C9BA 109.3(13)
N2 C43 H43A 109.8
N2 C43 H43B 109.8
C9BA C43 H43A 109.8
C9BA C43 H43B 109.8
H43A C43 H43B 108.3

loop_
_geom_bond_atom_site_label_1
_geom_bond_atom_site_label_2
_geom_bond_distance
Sn6 Sn5 3.0770(15)
Sn6 Sn1 3.1468(14)
Sn6 Sn2 2.9787(15)
Sn6 Sn7 2.9690(16)
Sn6 Rh1 2.7295(14)
Sn3 Sn4 3.115(4)
Sn3 Sn2 2.913(3)
Sn3 Sn9 2.970(4)
Sn3 Rh1 2.711(2)
Sn5 Sn4 3.1515(15)
Sn5 Sn1 3.0254(17)
Sn5 Sn7 3.2138(16)
Sn5 Sn10 3.036(5)
Sn5 Rh1 2.7031(14)
Sn8 Sn2 2.9058(16)
Sn8 Sn7 2.9746(16)
Sn8 Sn9' 3.148(5)
Sn8 Sn9 3.068(3)
Sn8 Rh1 2.6791(14)
Sn4 Sn1 3.1105(15)
Sn4 Sn9' 3.281(5)
Sn4 Sn1' 3.088(6)
Sn4 Sn10 2.917(4)
Sn4 Sn3' 2.813(5)
Sn4 Rh1 2.7075(15)
Sn1 Sn2 3.1845(16)
Sn1 Sn3' 2.880(6)
Sn1 Rh1 2.7080(15)
Sn2 Sn3' 3.185(6)
Sn2 Rh1 2.8684(14)
Sn7 Sn1' 2.910(6)
Sn7 Sn10 3.044(4)
Sn7 Rh1 2.7872(14)
Sn9' Sn1' 2.963(8)
Sn9' Sn3' 2.915(7)
Sn9' Rh1 2.671(4)
Sn9 Sn10 2.911(4)
Sn9 Rh1 2.705(2)
Sn1' Rh1 2.743(6)
Sn10 Rh1 2.887(3)
Sn3' Rh1 2.923(5)
K1 O2 2.858(9)
K1 O4 2.821(9)
K1 O6 2.837(9)
K1 O10 2.782(9)
K1 O14 2.822(9)
K1 O15 2.812(10)
K1 N1 3.065(10)
K1 N4 3.000(11)
O2 C6BA 1.398(15)
O2 C49 1.414(15)
O4 C7BA 1.393(15)
O4 C29 1.469(15)
O6 C9AA 1.446(16)
O6 C31 1.446(16)
O10 C28 1.441(17)
O10 C47 1.425(15)
O14 C2AA 1.438(15)
O14 C3BA 1.448(15)
O15 C1AA 1.432(16)
O15 C52 1.411(15)
N1 C1BA 1.431(17)
N1 C2BA 1.471(15)
N1 C24 1.472(16)
N4 C4AA 1.477(17)
N4 C6AA 1.467(17)
N4 C21 1.477(17)
C1AA H1AA 0.9700
C1AA H1AB 0.9700
C1AA C1BA 1.519(18)
C1BA H1BA 0.9700
C1BA H1BB 0.9700
C2AA H2AA 0.9700
C2AA H2AB 0.9700
C2AA C4AA 1.521(17)
C2BA H2BA 0.9700
C2BA H2BB 0.9700
C2BA C7BA 1.559(18)
C3BA H3BA 0.9700
C3BA H3BB 0.9700
C3BA C49 1.480(19)
C4AA H4AA 0.9700
C4AA H4AB 0.9700
C6AA H6AA 0.9700
C6AA H6AB 0.9700
C6AA C31 1.523(19)
C6BA H6BA 0.9700
C6BA H6BB 0.9700
C6BA C24 1.487(17)
C7BA H7BA 0.9700
C7BA H7BB 0.9700
C9AA H9AA 0.9700
C9AA H9AB 0.9700
C9AA C52 1.47(2)
C21 H21A 0.9700
C21 H21B 0.9700
C21 C47 1.53(2)
C24 H24A 0.9700
C24 H24B 0.9700
C28 H28A 0.9700
C28 H28B 0.9700
C28 C29 1.45(2)
C29 H29A 0.9700
C29 H29B 0.9700
C31 H31A 0.9700
C31 H31B 0.9700
C47 H47A 0.9700
C47 H47B 0.9700
C49 H49A 0.9700
C49 H49B 0.9700
C52 H52A 0.9700
C52 H52B 0.9700
K2 O1 2.790(8)
K2 O3 2.860(9)
K2 O11 2.788(10)
K2 O16 2.826(9)
K2 O18 2.784(10)
K2 O19 2.834(9)
K2 N6 2.960(11)
K2 N51 2.936(11)
O1 C5BA 1.415(15)
O1 C56 1.403(16)
O3 C4BA 1.443(15)
O3 C7AA 1.424(15)
O11 C41 1.414(17)
O11 C42 1.417(17)
O16 C5AA 1.406(15)
O16 C30 1.427(16)
O18 C40 1.415(16)
O18 C46 1.421(17)
O19 C32 1.408(16)
O19 C54 1.415(16)
N6 C8AA 1.427(17)
N6 C8BA 1.480(18)
N6 C57 1.485(17)
N51 C25 1.489(17)
N51 C38 1.440(19)
N51 C55 1.462(17)
C4BA H4BA 0.9700
C4BA H4BB 0.9700
C4BA C5BA 1.512(17)
C5AA H5AA 0.9700
C5AA H5AB 0.9700
C5AA C54 1.47(2)
C5BA H5BA 0.9700
C5BA H5BB 0.9700
C7AA H7AA 0.9700
C7AA H7AB 0.9700
C7AA C8BA 1.474(19)
C8AA H8AA 0.9700
C8AA H8AB 0.9700
C8AA C32 1.538(18)
C8BA H8BA 0.9700
C8BA H8BB 0.9700
C25 H25A 0.9700
C25 H25B 0.9700
C25 C56 1.46(2)
C30 H30A 0.9700
C30 H30B 0.9700
C30 C38 1.54(2)
C32 H32A 0.9700
C32 H32B 0.9700
C38 H38A 0.9700
C38 H38B 0.9700
C40 H40A 0.9700
C40 H40B 0.9700
C40 C55 1.51(2)
C41 H41A 0.9700
C41 H41B 0.9700
C41 C46 1.52(2)
C42 H42A 0.9700
C42 H42B 0.9700
C42 C57 1.53(2)
C46 H46A 0.9700
C46 H46B 0.9700
C54 H54A 0.9700
C54 H54B 0.9700
C55 H55A 0.9700
C55 H55B 0.9700
C56 H56A 0.9700
C56 H56B 0.9700
C57 H57A 0.9700
C57 H57B 0.9700
K3 O8 2.705(9)
K3 O9 2.806(9)
K3 O12 2.823(9)
K3 O13 2.786(10)
K3 O17 2.824(9)
K3 O101 2.881(9)
K3 N7 3.079(11)
K3 N8 3.064(11)
O8 C3AA 1.389(15)
O8 C53 1.451(16)
O9 C35 1.411(15)
O9 C39 1.397(16)
O12 C0AA 1.389(16)
O12 C51 1.442(16)
O13 C23 1.411(17)
O13 C48 1.430(16)
O17 C37 1.401(17)
O17 C58 1.402(17)
O101 C22 1.422(15)
O101 C36 1.421(16)
N7 C0BA 1.487(16)
N7 C26 1.462(17)
N7 C33 1.483(16)
N8 C27 1.457(18)
N8 C34 1.469(17)
N8 C44 1.477(18)
C0AA H0AA 0.9700
C0AA H0AB 0.9700
C0AA C39 1.489(19)
C0BA H0BA 0.9700
C0BA H0BB 0.9700
C0BA C36 1.551(18)
C3AA H3AA 0.9700
C3AA H3AB 0.9700
C3AA C22 1.51(2)
C22 H22A 0.9700
C22 H22B 0.9700
C23 H23A 0.9700
C23 H23B 0.9700
C23 C26 1.511(19)
C26 H26A 0.9700
C26 H26B 0.9700
C27 H27A 0.9700
C27 H27B 0.9700
C27 C51 1.500(19)
C33 H33A 0.9700
C33 H33B 0.9700
C33 C35 1.536(18)
C34 H34A 0.9700
C34 H34B 0.9700
C34 C53 1.470(19)
C35 H35A 0.9700
C35 H35B 0.9700
C36 H36A 0.9700
C36 H36B 0.9700
C37 H37A 0.9700
C37 H37B 0.9700
C37 C48 1.47(2)
C39 H39A 0.9700
C39 H39B 0.9700
C44 H44A 0.9700
C44 H44B 0.9700
C44 C58 1.50(2)
C48 H48A 0.9700
C48 H48B 0.9700
C51 H51A 0.9700
C51 H51B 0.9700
C53 H53A 0.9700
C53 H53B 0.9700
C58 H58A 0.9700
C58 H58B 0.9700
N2 H2A 0.8600
N2 H2B 0.8600
N2 C43 1.473(19)
N3 H3A 0.8600
N3 H3B 0.8600
N3 C9BA 1.449(18)
C9BA H9BA 0.9700
C9BA H9BB 0.9700
C9BA C43 1.509(19)
C43 H43A 0.9700
C43 H43B 0.9700

loop_
_geom_torsion_atom_site_label_1
_geom_torsion_atom_site_label_2
_geom_torsion_atom_site_label_3
_geom_torsion_atom_site_label_4
_geom_torsion
K1 O2 C6BA C24 -56.2(12)
K1 O2 C49 C3BA 39.2(13)
K1 O4 C7BA C2BA -59.1(11)
K1 O4 C29 C28 50.9(13)
K1 O6 C9AA C52 41.2(13)
K1 O6 C31 C6AA -59.7(11)
K1 O10 C28 C29 50.3(13)
K1 O10 C47 C21 -55.3(13)
K1 O14 C2AA C4AA -49.8(12)
K1 O14 C3BA C49 55.7(12)
K1 O15 C1AA C1BA -42.2(13)
K1 O15 C52 C9AA 53.8(13)
K1 N1 C1BA C1AA -47.8(13)
K1 N1 C2BA C7BA -41.0(11)
K1 N1 C24 C6BA -34.9(13)
K1 N4 C4AA C2AA -44.0(13)
K1 N4 C6AA C31 -33.8(13)
K1 N4 C21 C47 -41.9(12)
O2 C6BA C24 N1 61.5(15)
O6 C9AA C52 O15 -63.0(15)
O10 C28 C29 O4 -68.8(15)
O14 C2AA C4AA N4 64.0(15)
O14 C3BA C49 O2 -63.2(14)
O15 C1AA C1BA N1 62.2(15)
N1 C2BA C7BA O4 69.8(13)
N4 C6AA C31 O6 63.4(14)
N4 C21 C47 O10 66.5(15)
C1AA O15 C52 C9AA -163.5(11)
C1BA N1 C2BA C7BA -157.8(10)
C1BA N1 C24 C6BA 84.3(14)
C2AA O14 C3BA C49 -171.8(11)
C2BA N1 C1BA C1AA 69.1(14)
C2BA N1 C24 C6BA -153.5(11)
C3BA O14 C2AA C4AA 179.7(11)
C4AA N4 C6AA C31 86.7(13)
C4AA N4 C21 C47 -161.9(11)
C6AA N4 C4AA C2AA -165.4(11)
C6AA N4 C21 C47 80.8(13)
C6BA O2 C49 C3BA 177.4(11)
C7BA O4 C29 C28 179.6(12)
C9AA O6 C31 C6AA 166.8(10)
C21 N4 C4AA C2AA 75.2(14)
C21 N4 C6AA C31 -155.1(12)
C24 N1 C1BA C1AA -169.7(11)
C24 N1 C2BA C7BA 80.3(13)
C28 O10 C47 C21 172.5(11)
C29 O4 C7BA C2BA 174.1(10)
C31 O6 C9AA C52 173.4(11)
C47 O10 C28 C29 -176.3(12)
C49 O2 C6BA C24 165.6(11)
C52 O15 C1AA C1BA 178.1(11)
K2 O1 C5BA C4BA 46.6(12)
K2 O1 C56 C25 -28.6(16)
K2 O3 C4BA C5BA 45.5(12)
K2 O3 C7AA C8BA -52.0(13)
K2 O11 C41 C46 49.0(13)
K2 O11 C42 C57 -44.0(14)
K2 O16 C5AA C54 55.9(12)
K2 O16 C30 C38 -30.0(15)
K2 O18 C40 C55 -41.0(14)
K2 O18 C46 C41 43.2(13)
K2 O19 C32 C8AA -50.2(12)
K2 O19 C54 C5AA 39.7(13)
K2 N6 C8AA C32 -40.4(14)
K2 N6 C8BA C7AA -42.3(13)
K2 N6 C57 C42 -50.8(13)
K2 N51 C25 C56 -54.1(14)
K2 N51 C38 C30 -57.3(14)
K2 N51 C55 C40 -50.8(13)
O3 C4BA C5BA O1 -60.8(13)
O3 C7AA C8BA N6 66.4(15)
O11 C41 C46 O18 -61.0(15)
O11 C42 C57 N6 65.4(16)
O16 C5AA C54 O19 -64.9(14)
O16 C30 C38 N51 60.4(17)
O18 C40 C55 N51 63.0(15)
N6 C8AA C32 O19 62.4(15)
N51 C25 C56 O1 56.8(16)
C4BA O3 C7AA C8BA 177.4(11)
C5AA O16 C30 C38 -167.6(12)
C5BA O1 C56 C25 -176.4(11)
C7AA O3 C4BA C5BA 175.1(11)
C8AA N6 C8BA C7AA -164.7(12)
C8AA N6 C57 C42 69.9(15)
C8BA N6 C8AA C32 80.4(14)
C8BA N6 C57 C42 -168.2(12)
C25 N51 C38 C30 -173.0(12)
C25 N51 C55 C40 66.2(15)
C30 O16 C5AA C54 -162.5(12)
C32 O19 C54 C5AA 174.5(11)
C38 N51 C25 C56 62.1(16)
C38 N51 C55 C40 -169.1(12)
C40 O18 C46 C41 -174.0(11)
C41 O11 C42 C57 -178.8(11)
C42 O11 C41 C46 -173.7(12)
C46 O18 C40 C55 177.5(11)
C54 O19 C32 C8AA 174.9(10)
C55 N51 C25 C56 -171.5(12)
C55 N51 C38 C30 60.8(16)
C56 O1 C5BA C4BA -163.2(11)
C57 N6 C8AA C32 -158.5(12)
C57 N6 C8BA C7AA 73.9(15)
K3 O8 C3AA C22 -32.4(13)
K3 O8 C53 C34 59.1(13)
K3 O9 C35 C33 66.4(11)
K3 O9 C39 C0AA -50.5(12)
K3 O12 C0AA C39 -49.5(13)
K3 O12 C51 C27 61.5(12)
K3 O13 C23 C26 62.3(12)
K3 O13 C48 C37 -46.7(13)
K3 O17 C37 C48 -50.0(13)
K3 O17 C58 C44 65.8(12)
K3 O101 C22 C3AA -59.2(11)
K3 O101 C36 C0BA 57.3(12)
K3 N7 C0BA C36 43.8(11)
K3 N7 C26 C23 35.7(12)
K3 N7 C33 C35 34.2(11)
K3 N8 C27 C51 39.0(13)
K3 N8 C34 C53 36.7(14)
K3 N8 C44 C58 32.9(13)
O8 C3AA C22 O101 61.2(14)
O12 C0AA C39 O9 68.5(14)
O13 C23 C26 N7 -65.9(14)
O17 C37 C48 O13 66.3(15)
N7 C0BA C36 O101 -68.8(14)
N7 C33 C35 O9 -69.1(13)
N8 C27 C51 O12 -69.5(15)
N8 C34 C53 O8 -64.7(15)
N8 C44 C58 O17 -69.2(15)
C0AA O12 C51 C27 -167.3(12)
C0BA N7 C26 C23 157.9(11)
C0BA N7 C33 C35 -85.4(12)
C3AA O8 C53 C34 -147.4(11)
C22 O101 C36 C0BA -177.8(11)
C23 O13 C48 C37 -179.9(11)
C26 N7 C0BA C36 -78.1(13)
C26 N7 C33 C35 153.9(11)
C27 N8 C34 C53 -83.0(15)
C27 N8 C44 C58 153.1(12)
C33 N7 C0BA C36 162.6(10)
C33 N7 C26 C23 -83.7(13)
C34 N8 C27 C51 157.5(12)
C34 N8 C44 C58 -83.7(14)
C35 O9 C39 C0AA -176.7(11)
C36 O101 C22 C3AA 171.8(11)
C37 O17 C58 C44 -168.2(11)
C39 O9 C35 C33 -166.7(11)
C44 N8 C27 C51 -81.2(15)
C44 N8 C34 C53 154.7(12)
C48 O13 C23 C26 -165.6(11)
C51 O12 C0AA C39 179.7(11)
C53 O8 C3AA C22 176.4(11)
C58 O17 C37 C48 -174.5(11)
N3 C9BA C43 N2 -174.8(11)

loop_
_twin_individual_id
_twin_individual_mass_fraction_refined
1 0.766(2)
2 0.234(2)
